data_4332369
loop_
_publ_author_name
'Fei, Zhaofu'
'Geldbach, Tilmann J.'
'Scopelliti, Rosario'
'Dyson, Paul J.'

_publ_section_title
;
 Metal&#x2212;Organic Frameworks Derived from Imidazolium Dicarboxylates
 and Group I and II Salts
;
_journal_issue 16
_journal_name_full 'Inorganic Chemistry'
_journal_page_first 6331
_journal_page_last 6337
_journal_paper_doi 10.1021/ic060297n
_journal_volume 45
_journal_year 2006
_chemical_formula_moiety '2(C7 H11 N2 O7 Sr), 5(H2 O), 2(Br)'
_chemical_formula_sum 'C14 H32 Br2 N4 O19 Sr2'
_chemical_formula_weight 895.50
_chemical_name_systematic
; 
 ? 
;
_space_group_IT_number 14
_symmetry_cell_setting monoclinic
_symmetry_space_group_name_Hall '-P 2ybc'
_symmetry_space_group_name_H-M 'P 1 21/c 1'
_atom_sites_solution_hydrogens geom
_atom_sites_solution_primary direct
_atom_sites_solution_secondary difmap
_audit_creation_method SHELXL-97
_cell_angle_alpha 90.00
_cell_angle_beta 101.991(7)
_cell_angle_gamma 90.00
_cell_formula_units_Z 2
_cell_length_a 11.4977(9)
_cell_length_b 15.7562(14)
_cell_length_c 8.7724(8)
_cell_measurement_reflns_used 4547
_cell_measurement_temperature 140(2)
_cell_measurement_theta_max 28.62465
_cell_measurement_theta_min 2.2227
_cell_volume 1554.5(2)
_computing_cell_refinement 'Oxford Diffraction CrysAlis RED'
_computing_data_collection 'Oxford Diffraction CrysAlis CCD'
_computing_data_reduction 'Oxford Diffraction CrysAlis RED'
_computing_molecular_graphics 'Bruker SHELXTL'
_computing_publication_material 'Bruker SHELXTL'
_computing_structure_refinement 'SHELXL-97 (Sheldrick, 1997)'
_computing_structure_solution 'SHELXS-97 (Sheldrick, 1990)'
_diffrn_ambient_temperature 140(2)
_diffrn_measured_fraction_theta_full 0.941
_diffrn_measured_fraction_theta_max 0.941
_diffrn_measurement_device_type 'Oxford Diffraction KM4/Sapphire CCD'
_diffrn_measurement_method 'phi and omega scans'
_diffrn_radiation_monochromator graphite
_diffrn_radiation_source 'fine-focus sealed tube'
_diffrn_radiation_type MoK\a
_diffrn_radiation_wavelength 0.71073
_diffrn_reflns_av_R_equivalents 0.0766
_diffrn_reflns_av_sigmaI/netI 0.0511
_diffrn_reflns_limit_h_max 13
_diffrn_reflns_limit_h_min -13
_diffrn_reflns_limit_k_max 18
_diffrn_reflns_limit_k_min -18
_diffrn_reflns_limit_l_max 10
_diffrn_reflns_limit_l_min -10
_diffrn_reflns_number 8708
_diffrn_reflns_theta_full 25.03
_diffrn_reflns_theta_max 25.03
_diffrn_reflns_theta_min 2.70
_exptl_absorpt_coefficient_mu 6.082
_exptl_absorpt_correction_T_max 0.767
_exptl_absorpt_correction_T_min 0.346
_exptl_absorpt_correction_type refdelf
_exptl_absorpt_process_details '(See: Walker, N. & Stuart, D. (1983) Acta Cryst. A39, 158-166)'
_exptl_crystal_colour colourless
_exptl_crystal_density_diffrn 1.913
_exptl_crystal_density_method 'not measured'
_exptl_crystal_description prismatic
_exptl_crystal_F_000 884
_exptl_crystal_size_max 0.16
_exptl_crystal_size_mid 0.11
_exptl_crystal_size_min 0.09
_refine_diff_density_max 0.853
_refine_diff_density_min -1.968
_refine_diff_density_rms 0.161
_refine_ls_extinction_method none
_refine_ls_goodness_of_fit_ref 1.082
_refine_ls_hydrogen_treatment mixed
_refine_ls_matrix_type full
_refine_ls_number_parameters 227
_refine_ls_number_reflns 2590
_refine_ls_number_restraints 15
_refine_ls_restrained_S_all 1.080
_refine_ls_R_factor_all 0.0606
_refine_ls_R_factor_gt 0.0513
_refine_ls_shift/su_max 0.000
_refine_ls_shift/su_mean 0.000
_refine_ls_structure_factor_coef Fsqd
_refine_ls_weighting_details 'calc w=1/[\s^2^(Fo^2^)+(0.0890P)^2^+0.0476P] where P=(Fo^2^+2Fc^2^)/3'
_refine_ls_weighting_scheme calc
_refine_ls_wR_factor_gt 0.1305
_refine_ls_wR_factor_ref 0.1358
_reflns_number_gt 2172
_reflns_number_total 2590
_reflns_threshold_expression >2sigma(I)
_cod_data_source_file ic060297nsup1.cif
_cod_data_source_block pd216
_cod_depositor_comments
;
The following automatic conversions were performed:

'_symmetry_cell_setting' value 'Monoclinic' changed to 'monoclinic'
according to /home/saulius/struct/CIF-dictionaries/cif_core.dic
dictionary named 'cif_core.dic' version 2.4.2 from 2011-04-26.

Automatic conversion script
Id: cif_fix_values 1891 2012-01-12 08:04:46Z andrius 
;
_cod_original_sg_symbol_H-M P2(1)/c
_cod_database_code 4332369

loop_
_symmetry_equiv_pos_as_xyz
'x, y, z'
'-x, y+1/2, -z+1/2'
'-x, -y, -z'
'x, -y-1/2, z-1/2'

loop_
_atom_site_label
_atom_site_type_symbol
_atom_site_fract_x
_atom_site_fract_y
_atom_site_fract_z
_atom_site_U_iso_or_equiv
_atom_site_adp_type
_atom_site_occupancy
_atom_site_symmetry_multiplicity
_atom_site_calc_flag
_atom_site_refinement_flags
_atom_site_disorder_assembly
_atom_site_disorder_group
Br1 Br 0.19583(5) 0.57076(4) 0.29886(7) 0.0315(2) Uani 1 1 d . . .
Sr1 Sr 0.38165(4) 0.24740(3) 0.21869(6) 0.0193(2) Uani 1 1 d . . .
O1 O 0.1552(3) 0.3033(2) 0.2100(5) 0.0221(9) Uani 1 1 d . A .
O2 O 0.2674(3) 0.2930(3) 0.4468(4) 0.0254(9) Uani 1 1 d . . .
O3 O -0.4988(3) 0.2808(3) -0.0073(5) 0.0291(10) Uani 1 1 d . . .
O4 O -0.3943(3) 0.3114(3) 0.2282(5) 0.0283(10) Uani 1 1 d . . .
N1 N -0.0389(3) 0.3576(3) 0.3116(6) 0.0192(10) Uani 1 1 d . . .
N2 N -0.1894(3) 0.3380(3) 0.1239(6) 0.0225(11) Uani 1 1 d . . .
C1 C 0.1719(4) 0.3098(3) 0.3538(7) 0.0172(12) Uani 1 1 d . . .
C2 C 0.0690(4) 0.3396(4) 0.4305(7) 0.0211(13) Uani 1 1 d . A .
H2A H 0.0516 0.2950 0.5020 0.025 Uiso 1 1 calc R . .
H2B H 0.0936 0.3915 0.4926 0.025 Uiso 1 1 calc R . .
C3 C -0.1131(4) 0.2989(4) 0.2367(7) 0.0229(13) Uani 1 1 d . . .
H3A H -0.1117 0.2399 0.2598 0.027 Uiso 1 1 calc R . .
C4 C -0.0677(4) 0.4354(4) 0.2444(7) 0.0220(12) Uani 1 1 d . . .
H4A H -0.0286 0.4878 0.2744 0.026 Uiso 1 1 calc R . .
C5 C -0.1636(4) 0.4228(4) 0.1259(7) 0.0242(13) Uani 1 1 d . . .
H5 H -0.2046 0.4648 0.0577 0.029 Uiso 1 1 calc R . .
C6 C -0.2912(4) 0.2969(4) 0.0189(7) 0.0258(13) Uani 1 1 d . . .
H6A H -0.2701 0.2374 0.0004 0.031 Uiso 1 1 calc R . .
H6B H -0.3070 0.3267 -0.0828 0.031 Uiso 1 1 calc R . .
C7 C -0.4034(4) 0.2979(4) 0.0853(7) 0.0210(12) Uani 1 1 d . . .
O20W O 0.2696(4) 0.1152(3) 0.2839(7) 0.0437(13) Uani 1 1 d D A .
H20A H 0.279(6) 0.069(3) 0.217(8) 0.066 Uiso 1 1 d D . .
H20B H 0.195(4) 0.116(5) 0.316(8) 0.066 Uiso 1 1 d D . .
O30W O 0.5015(4) 0.1099(3) 0.1741(8) 0.0543(15) Uani 1 1 d D A .
H30A H 0.584(2) 0.092(4) 0.195(11) 0.082 Uiso 1 1 d D . .
H30B H 0.450(5) 0.065(4) 0.123(10) 0.082 Uiso 1 1 d D . .
O40W O 0.5000 0.5000 0.0000 0.143(6) Uani 1 2 d SD . .
H40A H 0.45(3) 0.47(2) 0.06(4) 0.214 Uiso 0.50 1 d PD . .
H40B H 0.56(3) 0.54(2) 0.07(4) 0.214 Uiso 0.50 1 d PD . .
O50W O 0.3496(4) 0.9732(3) 0.1443(6) 0.0427(12) Uani 1 1 d D . .
H50A H 0.293(5) 0.958(4) 0.047(5) 0.064 Uiso 1 1 d D . .
H50B H 0.377(6) 0.920(3) 0.199(7) 0.064 Uiso 1 1 d D . .
O60W O 0.0713(4) 0.3730(3) 0.9207(5) 0.0371(11) Uani 1 1 d D . .
H60A H -0.008(3) 0.395(4) 0.896(7) 0.056 Uiso 1 1 d D . .
H60B H 0.088(5) 0.346(4) 1.022(4) 0.056 Uiso 1 1 d D . .
O70A O 0.3615(8) 0.4134(5) 0.164(2) 0.049(4) Uani 0.71(3) 1 d P A 1
O70B O 0.3956(16) 0.4083(9) 0.272(4) 0.020(8) Uani 0.29(3) 1 d P A 2

loop_
_atom_site_aniso_label
_atom_site_aniso_U_11
_atom_site_aniso_U_22
_atom_site_aniso_U_33
_atom_site_aniso_U_23
_atom_site_aniso_U_13
_atom_site_aniso_U_12
Br1 0.0243(3) 0.0351(4) 0.0308(4) 0.0113(3) -0.0040(2) -0.0045(2)
Sr1 0.0114(3) 0.0352(4) 0.0109(4) -0.0014(2) 0.0015(2) -0.00070(19)
O1 0.0208(19) 0.030(2) 0.014(3) 0.0024(17) -0.0003(15) 0.0065(16)
O2 0.0145(18) 0.047(3) 0.013(2) 0.0057(19) -0.0002(15) 0.0092(17)
O3 0.0159(18) 0.054(3) 0.016(2) -0.002(2) 0.0002(16) -0.0093(19)
O4 0.0191(19) 0.051(3) 0.014(2) -0.003(2) 0.0011(15) -0.0092(18)
N1 0.010(2) 0.026(2) 0.022(3) 0.004(2) 0.0024(17) 0.0002(17)
N2 0.0080(19) 0.034(3) 0.025(3) -0.001(2) 0.0012(18) -0.0042(18)
C1 0.016(3) 0.016(3) 0.019(4) 0.002(2) 0.003(2) 0.000(2)
C2 0.012(2) 0.036(3) 0.017(3) 0.004(3) 0.005(2) 0.004(2)
C3 0.019(3) 0.023(3) 0.027(4) 0.000(2) 0.006(2) -0.004(2)
C4 0.017(3) 0.023(3) 0.024(3) 0.001(3) 0.000(2) 0.002(2)
C5 0.017(3) 0.026(3) 0.028(4) 0.004(3) -0.001(2) 0.002(2)
C6 0.017(3) 0.040(4) 0.020(3) -0.009(3) 0.002(2) -0.009(2)
C7 0.017(3) 0.030(3) 0.017(4) 0.003(3) 0.005(2) -0.003(2)
O20W 0.045(3) 0.030(3) 0.067(4) 0.002(2) 0.035(3) -0.001(2)
O30W 0.028(2) 0.042(3) 0.099(5) -0.004(3) 0.027(3) 0.008(2)
O40W 0.216(16) 0.176(15) 0.024(6) 0.006(8) -0.003(7) -0.078(12)
O50W 0.046(3) 0.044(3) 0.033(3) -0.009(2) -0.004(2) -0.007(2)
O60W 0.032(2) 0.052(3) 0.029(3) 0.023(2) 0.0090(19) 0.017(2)
O70A 0.029(4) 0.040(4) 0.075(13) 0.009(4) 0.006(6) 0.000(3)
O70B 0.010(8) 0.014(7) 0.034(18) 0.000(7) 0.001(9) -0.005(5)

loop_
_atom_type_symbol
_atom_type_description
_atom_type_scat_dispersion_real
_atom_type_scat_dispersion_imag
_atom_type_scat_source
C C 0.0033 0.0016 'International Tables Vol C Tables 4.2.6.8 and 6.1.1.4'
H H 0.0000 0.0000 'International Tables Vol C Tables 4.2.6.8 and 6.1.1.4'
N N 0.0061 0.0033 'International Tables Vol C Tables 4.2.6.8 and 6.1.1.4'
O O 0.0106 0.0060 'International Tables Vol C Tables 4.2.6.8 and 6.1.1.4'
Br Br -0.2901 2.4595 'International Tables Vol C Tables 4.2.6.8 and 6.1.1.4'
Sr Sr -1.5307 3.2498 'International Tables Vol C Tables 4.2.6.8 and 6.1.1.4'

loop_
_geom_angle_atom_site_label_1
_geom_angle_atom_site_label_2
_geom_angle_atom_site_label_3
_geom_angle
_geom_angle_site_symmetry_1
_geom_angle_site_symmetry_3
O3 Sr1 O2 155.50(15) 4_666 4_565
O3 Sr1 O70B 90.0(7) 4_666 .
O2 Sr1 O70B 114.5(7) 4_565 .
O3 Sr1 O20W 81.13(16) 4_666 .
O2 Sr1 O20W 79.75(16) 4_565 .
O70B Sr1 O20W 140.5(4) . .
O3 Sr1 O30W 78.51(17) 4_666 .
O2 Sr1 O30W 80.81(17) 4_565 .
O70B Sr1 O30W 145.0(3) . .
O20W Sr1 O30W 70.71(15) . .
O3 Sr1 O70A 110.6(4) 4_666 .
O2 Sr1 O70A 93.9(4) 4_565 .
O70B Sr1 O70A 20.8(4) . .
O20W Sr1 O70A 143.74(18) . .
O30W Sr1 O70A 144.0(2) . .
O3 Sr1 O3 118.14(14) 4_666 1_655
O2 Sr1 O3 66.58(11) 4_565 1_655
O70B Sr1 O3 85.3(5) . 1_655
O20W Sr1 O3 132.70(15) . 1_655
O30W Sr1 O3 71.88(16) . 1_655
O70A Sr1 O3 73.4(3) . 1_655
O3 Sr1 O2 66.33(11) 4_666 .
O2 Sr1 O2 121.46(13) 4_565 .
O70B Sr1 O2 68.1(5) . .
O20W Sr1 O2 73.06(14) . .
O30W Sr1 O2 132.46(16) . .
O70A Sr1 O2 80.5(3) . .
O3 Sr1 O2 153.31(14) 1_655 .
O3 Sr1 O1 113.97(12) 4_666 .
O2 Sr1 O1 75.65(12) 4_565 .
O70B Sr1 O1 73.2(4) . .
O20W Sr1 O1 75.50(13) . .
O30W Sr1 O1 141.59(13) . .
O70A Sr1 O1 68.37(18) . .
O3 Sr1 O1 123.09(12) 1_655 .
O2 Sr1 O1 47.95(11) . .
O3 Sr1 O4 73.59(12) 4_666 1_655
O2 Sr1 O4 114.60(12) 4_565 1_655
O70B Sr1 O4 67.1(3) . 1_655
O20W Sr1 O4 142.96(14) . 1_655
O30W Sr1 O4 77.95(14) . 1_655
O70A Sr1 O4 72.0(2) . 1_655
O3 Sr1 O4 48.06(12) 1_655 1_655
O2 Sr1 O4 118.36(12) . 1_655
O1 Sr1 O4 139.69(13) . 1_655
O3 Sr1 C7 94.95(14) 4_666 1_655
O2 Sr1 C7 90.42(13) 4_565 1_655
O70B Sr1 C7 77.7(3) . 1_655
O20W Sr1 C7 141.12(15) . 1_655
O30W Sr1 C7 70.62(15) . 1_655
O70A Sr1 C7 73.8(2) . 1_655
O3 Sr1 C7 24.13(14) 1_655 1_655
O2 Sr1 C7 140.33(14) . 1_655
O1 Sr1 C7 138.37(14) . 1_655
O4 Sr1 C7 24.25(14) 1_655 1_655
O3 Sr1 Sr1 146.56(8) 4_666 4_565
O2 Sr1 Sr1 34.65(8) 4_565 4_565
O70B Sr1 Sr1 98.6(7) . 4_565
O20W Sr1 Sr1 109.94(13) . 4_565
O30W Sr1 Sr1 76.04(14) . 4_565
O70A Sr1 Sr1 79.6(4) . 4_565
O3 Sr1 Sr1 32.11(8) 1_655 4_565
O2 Sr1 Sr1 146.56(8) . 4_565
O1 Sr1 Sr1 99.44(8) . 4_565
O4 Sr1 Sr1 80.15(9) 1_655 4_565
C7 Sr1 Sr1 56.19(11) 1_655 4_565
C1 O1 Sr1 93.0(3) . .
C1 O2 Sr1 150.7(3) . 4_566
C1 O2 Sr1 94.0(3) . .
Sr1 O2 Sr1 112.95(12) 4_566 .
C7 O3 Sr1 151.4(4) . 4_465
C7 O3 Sr1 94.4(3) . 1_455
Sr1 O3 Sr1 113.78(13) 4_465 1_455
C7 O4 Sr1 91.4(3) . 1_455
C3 N1 C4 109.6(5) . .
C3 N1 C2 125.0(5) . .
C4 N1 C2 124.7(4) . .
C3 N2 C5 109.6(5) . .
C3 N2 C6 125.1(5) . .
C5 N2 C6 125.3(5) . .
O1 C1 O2 125.0(5) . .
O1 C1 C2 119.7(4) . .
O2 C1 C2 115.2(5) . .
N1 C2 C1 110.9(4) . .
N2 C3 N1 107.5(5) . .
C5 C4 N1 106.4(5) . .
C4 C5 N2 107.0(5) . .
N2 C6 C7 112.3(5) . .
O3 C7 O4 124.4(5) . .
O3 C7 C6 116.6(5) . .
O4 C7 C6 118.9(5) . .
O3 C7 Sr1 61.5(3) . 1_455
O4 C7 Sr1 64.3(3) . 1_455
C6 C7 Sr1 164.3(4) . 1_455

loop_
_geom_bond_atom_site_label_1
_geom_bond_atom_site_label_2
_geom_bond_distance
_geom_bond_site_symmetry_2
Sr1 O3 2.548(4) 4_666
Sr1 O2 2.553(4) 4_565
Sr1 O70B 2.576(13) .
Sr1 O20W 2.576(4) .
Sr1 O30W 2.640(5) .
Sr1 O70A 2.661(8) .
Sr1 O3 2.688(4) 1_655
Sr1 O2 2.709(4) .
Sr1 O1 2.735(3) .
Sr1 O4 2.751(4) 1_655
Sr1 C7 3.051(5) 1_655
Sr1 Sr1 4.3870(4) 4_565
O1 C1 1.240(7) .
O2 C1 1.253(6) .
O2 Sr1 2.553(4) 4_566
O3 C7 1.251(7) .
O3 Sr1 2.548(4) 4_465
O3 Sr1 2.688(4) 1_455
O4 C7 1.254(7) .
O4 Sr1 2.751(4) 1_455
N1 C3 1.335(7) .
N1 C4 1.372(7) .
N1 C2 1.473(7) .
N2 C3 1.330(7) .
N2 C5 1.367(7) .
N2 C6 1.480(7) .
C1 C2 1.550(7) .
C4 C5 1.363(8) .
C6 C7 1.523(7) .
C7 Sr1 3.051(5) 1_455

loop_
_geom_torsion_atom_site_label_1
_geom_torsion_atom_site_label_2
_geom_torsion_atom_site_label_3
_geom_torsion_atom_site_label_4
_geom_torsion
_geom_torsion_site_symmetry_1
_geom_torsion_site_symmetry_4
O3 Sr1 O1 C1 6.8(3) 4_666 .
O2 Sr1 O1 C1 162.9(3) 4_565 .
O70B Sr1 O1 C1 -75.5(8) . .
O20W Sr1 O1 C1 80.0(3) . .
O30W Sr1 O1 C1 108.9(4) . .
O70A Sr1 O1 C1 -96.9(6) . .
O3 Sr1 O1 C1 -148.1(3) 1_655 .
O2 Sr1 O1 C1 -0.1(3) . .
O4 Sr1 O1 C1 -85.8(3) 1_655 .
C7 Sr1 O1 C1 -123.1(3) 1_655 .
Sr1 Sr1 O1 C1 -171.7(3) 4_565 .
O3 Sr1 O2 C1 -173.1(4) 4_666 .
O2 Sr1 O2 C1 -19.4(3) 4_565 .
O70B Sr1 O2 C1 86.8(8) . .
O20W Sr1 O2 C1 -85.5(3) . .
O30W Sr1 O2 C1 -127.2(3) . .
O70A Sr1 O2 C1 69.4(5) . .
O3 Sr1 O2 C1 81.0(4) 1_655 .
O1 Sr1 O2 C1 0.1(3) . .
O4 Sr1 O2 C1 132.9(3) 1_655 .
C7 Sr1 O2 C1 119.3(3) 1_655 .
Sr1 Sr1 O2 C1 15.2(4) 4_565 .
O3 Sr1 O2 Sr1 -4.84(15) 4_666 4_566
O2 Sr1 O2 Sr1 148.9(2) 4_565 4_566
O70B Sr1 O2 Sr1 -105.0(7) . 4_566
O20W Sr1 O2 Sr1 82.74(19) . 4_566
O30W Sr1 O2 Sr1 41.1(3) . 4_566
O70A Sr1 O2 Sr1 -122.4(4) . 4_566
O3 Sr1 O2 Sr1 -110.8(2) 1_655 4_566
O1 Sr1 O2 Sr1 168.3(2) . 4_566
O4 Sr1 O2 Sr1 -58.9(2) 1_655 4_566
C7 Sr1 O2 Sr1 -72.4(3) 1_655 4_566
Sr1 Sr1 O2 Sr1 -176.57(4) 4_565 4_566
Sr1 O1 C1 O2 0.1(6) . .
Sr1 O1 C1 C2 -179.0(4) . .
Sr1 O2 C1 O1 -157.5(5) 4_566 .
Sr1 O2 C1 O1 -0.1(6) . .
Sr1 O2 C1 C2 21.7(10) 4_566 .
Sr1 O2 C1 C2 179.0(4) . .
C3 N1 C2 C1 77.9(6) . .
C4 N1 C2 C1 -91.4(6) . .
O1 C1 C2 N1 -0.7(7) . .
O2 C1 C2 N1 -179.9(5) . .
C5 N2 C3 N1 0.3(6) . .
C6 N2 C3 N1 -176.3(5) . .
C4 N1 C3 N2 -0.6(6) . .
C2 N1 C3 N2 -171.2(5) . .
C3 N1 C4 C5 0.6(6) . .
C2 N1 C4 C5 171.3(5) . .
N1 C4 C5 N2 -0.4(6) . .
C3 N2 C5 C4 0.1(6) . .
C6 N2 C5 C4 176.6(5) . .
C3 N2 C6 C7 88.7(7) . .
C5 N2 C6 C7 -87.3(7) . .
Sr1 O3 C7 O4 174.8(5) 4_465 .
Sr1 O3 C7 O4 -14.0(6) 1_455 .
Sr1 O3 C7 C6 -8.8(12) 4_465 .
Sr1 O3 C7 C6 162.4(4) 1_455 .
Sr1 O3 C7 Sr1 -171.2(9) 4_465 1_455
Sr1 O4 C7 O3 13.7(6) 1_455 .
Sr1 O4 C7 C6 -162.6(5) 1_455 .
N2 C6 C7 O3 165.7(5) . .
N2 C6 C7 O4 -17.7(8) . .
N2 C6 C7 Sr1 -115.5(13) . 1_455
